data_7158265
loop_
_publ_author_name
'Ma, Haowen'
'Feng, Jiajie'
'Zhou, Wei'
'Chen, Chen'
'Deng, Zhuoji'
'Zhou, Fengtao'
'Ouyang, Yifan'
'Zhang, Xinhao'
'Cai, Qian'

_publ_section_title
;
 Copper(i)-catalyzed asymmetric intramolecular C-arylation with ureas as
 the additives: highly enantioselective formation of spirooxindoles
;
_journal_issue 34
_journal_name_full 'Organic &amp; Biomolecular Chemistry'
_journal_page_first 7480
_journal_page_last 7484
_journal_paper_doi 10.1039/D1OB01327K
_journal_volume 19
_journal_year 2021
_chemical_absolute_configuration ad
_chemical_formula_moiety 'C13 H13 N O2'
_chemical_formula_sum 'C13 H13 N O2'
_chemical_formula_weight 215.24
_space_group_crystal_system monoclinic
_space_group_IT_number 4
_space_group_name_Hall 'P 2yb'
_space_group_name_H-M_alt 'P 1 21 1'
_atom_sites_solution_hydrogens geom
_atom_sites_solution_primary direct
_audit_block_doi 10.5517/ccdc.csd.cc26mh8m
_audit_creation_date 2019-09-05
_audit_creation_method
;
Olex2 1.2
(compiled 2018.05.29 svn.r3508 for OlexSys, GUI svn.r5506)
;
_audit_update_record
;
2020-11-16 deposited with the CCDC.	2021-08-11 downloaded from the CCDC.
;
_cell_angle_alpha 90
_cell_angle_beta 111.887(4)
_cell_angle_gamma 90
_cell_formula_units_Z 2
_cell_length_a 8.8556(3)
_cell_length_b 6.92143(19)
_cell_length_c 9.4280(3)
_cell_measurement_reflns_used 5299
_cell_measurement_temperature 99.9(2)
_cell_measurement_theta_max 73.2880
_cell_measurement_theta_min 4.9880
_cell_volume 536.22(3)
_computing_cell_refinement 'CrysAlisPro 1.171.38.43f (Rigaku OD, 2015)'
_computing_data_collection 'CrysAlisPro 1.171.38.43f (Rigaku OD, 2015)'
_computing_data_reduction 'CrysAlisPro 1.171.38.43f (Rigaku OD, 2015)'
_computing_molecular_graphics 'Olex2 (Dolomanov et al., 2009)'
_computing_publication_material 'Olex2 (Dolomanov et al., 2009)'
_computing_structure_refinement 'ShelXL (Sheldrick, 2015)'
_computing_structure_solution 'ShelXS (Sheldrick, 2008)'
_diffrn_ambient_environment N~2~
_diffrn_ambient_temperature 99.9(2)
_diffrn_detector 'CCD plate'
_diffrn_detector_area_resol_mean 5.2684
_diffrn_detector_type AtlasS2
_diffrn_measured_fraction_theta_full 1.000
_diffrn_measured_fraction_theta_max 0.995
_diffrn_measurement_details
;
List of Runs (angles in degrees, time in seconds):

  # Type    Start    End  Width  t~exp~   \w     \q     \k     \f   Frames
#--------------------------------------------------------------------------
  1  \w   -121.00   0.00   1.00    1.00    --  -40.73 -19.00 -90.00  121
  2  \w   -113.00 -13.00   1.00    1.00    --  -40.73 -57.00   0.00  100
  3  \w      8.00 117.00   1.00    1.00    --   40.73  77.00  60.00  109
  4  \w     23.00  97.00   1.00    1.00    --   40.73-125.00-180.00   74
  5  \w      1.00  82.00   1.00    1.00    --   40.73 -99.00 -60.00   81
  6  \w    -34.00  65.00   1.00    1.00    --   40.73 -37.00 150.00   99
  7  \w     31.00 135.00   1.00    1.00    --  106.95 -30.00 -30.00  104
  8  \w     81.00 178.00   1.00    1.00    --  106.95  45.00  60.00   97
  9  \w     34.00 133.00   1.00    1.00    --  106.95 -45.00 120.00   99
 10  \w     74.00 178.00   1.00    1.00    --  106.95  77.00  30.00  104
 11  \w     81.00 171.00   1.00    1.00    --  106.95  45.00  30.00   90
 12  \w     81.00 108.00   1.00    1.00    --  106.95  61.00 -30.00   27
 13  \w     74.00 101.00   1.00    1.00    --  106.95  77.00   0.00   27
 14  \w     35.00 121.00   1.00    1.00    --  106.95-125.00-180.00   86
 15  \w    152.00 178.00   1.00    1.00    --  106.95  61.00 -60.00   26
 16  \w     85.00 112.00   1.00    1.00    --  106.95  45.00 -30.00   27
 17  \w     78.00 107.00   1.00    1.00    --  106.95  61.00 -60.00   29
 18  \w     74.00 101.00   1.00    1.00    --  106.95  77.00 -30.00   27
 19  \w     78.00 114.00   1.00    1.00    --  106.95  61.00  30.00   36
 20  \w    124.00 176.00   1.00    1.00    --  106.95  30.00 -60.00   52
 21  \w     81.00 123.00   1.00    1.00    --  106.95  61.00   0.00   42
 22  \w     95.00 170.00   1.00    1.00    --  106.95 125.00 -30.00   75
 23  \w     50.00 139.00   1.00    1.00    --  106.95 -77.00 -30.00   89
 24  \w     78.00 104.00   1.00    1.00    --  106.95  61.00   0.00   26
 25  \w    153.00 178.00   1.00    1.00    --  106.95   0.00 -30.00   25
 26  \w   -118.00  -9.00   1.00    1.00    --  -41.48 -77.00 120.00  109
 27  \w   -115.00 -13.00   1.00    1.00    --  -41.48 -57.00 -90.00  102
 28  \w   -115.00 -13.00   1.00    1.00    --  -41.48 -57.00 150.00  102
 29  \w   -118.00  -9.00   1.00    1.00    --  -41.48 -77.00-120.00  109
 30  \w   -118.00  -9.00   1.00    1.00    --  -41.48 -77.00 -90.00  109
 31  \w    -33.00  66.00   1.00    1.00    --   41.48 -37.00 -30.00   99
 32  \w     17.00 116.00   1.00    1.00    --   41.48  37.00-150.00   99
 33  \w     74.00 173.00   1.00    1.00    --  106.95  77.00-150.00   99
;
_diffrn_measurement_device 'four-circle diffractometer'
_diffrn_measurement_device_type 'SuperNova, Dual, Cu at zero, AtlasS2'
_diffrn_measurement_method '\w scans'
_diffrn_orient_matrix_type 'CrysAlisPro convention (1999,Acta A55,543-557)'
_diffrn_orient_matrix_UB_11 0.1305269000
_diffrn_orient_matrix_UB_12 -0.1177409000
_diffrn_orient_matrix_UB_13 0.1250066000
_diffrn_orient_matrix_UB_21 -0.1092033000
_diffrn_orient_matrix_UB_22 -0.0045988000
_diffrn_orient_matrix_UB_23 0.0945549000
_diffrn_orient_matrix_UB_31 -0.0785302000
_diffrn_orient_matrix_UB_32 -0.1889194000
_diffrn_orient_matrix_UB_33 -0.0801640000
_diffrn_radiation_monochromator mirror
_diffrn_radiation_probe x-ray
_diffrn_radiation_type CuK\a
_diffrn_radiation_wavelength 1.54184
_diffrn_reflns_av_R_equivalents 0.0465
_diffrn_reflns_av_unetI/netI 0.0261
_diffrn_reflns_Laue_measured_fraction_full 1.000
_diffrn_reflns_Laue_measured_fraction_max 0.995
_diffrn_reflns_limit_h_max 9
_diffrn_reflns_limit_h_min -10
_diffrn_reflns_limit_k_max 8
_diffrn_reflns_limit_k_min -8
_diffrn_reflns_limit_l_max 11
_diffrn_reflns_limit_l_min -11
_diffrn_reflns_number 7302
_diffrn_reflns_point_group_measured_fraction_full 0.975
_diffrn_reflns_point_group_measured_fraction_max 0.956
_diffrn_reflns_theta_full 67.684
_diffrn_reflns_theta_max 73.351
_diffrn_reflns_theta_min 5.056
_diffrn_source 'micro-focus sealed X-ray tube'
_diffrn_source_type 'SuperNova (Cu) X-ray Source'
_exptl_absorpt_coefficient_mu 0.730
_exptl_absorpt_correction_T_max 1.00000
_exptl_absorpt_correction_T_min 0.43697
_exptl_absorpt_correction_type multi-scan
_exptl_absorpt_process_details
;
CrysAlisPro 1.171.38.43f (Rigaku Oxford Diffraction, 2015)
Empirical absorption correction using spherical harmonics,
 implemented in SCALE3 ABSPACK scaling algorithm.
;
_exptl_crystal_colour colourless
_exptl_crystal_colour_primary colourless
_exptl_crystal_density_diffrn 1.333
_exptl_crystal_description block
_exptl_crystal_F_000 228
_exptl_crystal_size_max 0.13
_exptl_crystal_size_mid 0.12
_exptl_crystal_size_min 0.11
_refine_diff_density_max 0.270
_refine_diff_density_min -0.239
_refine_diff_density_rms 0.046
_refine_ls_abs_structure_details
;
 Flack x determined using 849 quotients [(I+)-(I-)]/[(I+)+(I-)]
 (Parsons, Flack and Wagner, Acta Cryst. B69 (2013) 249-259).
;
_refine_ls_abs_structure_Flack 0.05(17)
_refine_ls_extinction_method none
_refine_ls_goodness_of_fit_ref 1.054
_refine_ls_hydrogen_treatment constr
_refine_ls_matrix_type full
_refine_ls_number_parameters 146
_refine_ls_number_reflns 2055
_refine_ls_number_restraints 1
_refine_ls_restrained_S_all 1.054
_refine_ls_R_factor_all 0.0404
_refine_ls_R_factor_gt 0.0399
_refine_ls_shift/su_max 0.000
_refine_ls_shift/su_mean 0.000
_refine_ls_structure_factor_coef Fsqd
_refine_ls_weighting_details 'w=1/[\s^2^(Fo^2^)+(0.0697P)^2^+0.0933P] where P=(Fo^2^+2Fc^2^)/3'
_refine_ls_weighting_scheme calc
_refine_ls_wR_factor_gt 0.1079
_refine_ls_wR_factor_ref 0.1086
_reflns_Friedel_coverage 0.770
_reflns_Friedel_fraction_full 0.944
_reflns_Friedel_fraction_max 0.909
_reflns_number_gt 2015
_reflns_number_total 2055
_reflns_threshold_expression 'I > 2\s(I)'
_cod_data_source_file d1ob01327k2.cif
_cod_data_source_block cc1
_cod_depositor_comments 'Adding full bibliography for 7158265--7158267.cif.'
_cod_database_code 7158265
_shelx_shelxl_version_number 2018/3
_shelx_space_group_comment
;
The symmetry employed for this shelxl refinement is uniquely defined
by the following loop, which should always be used as a source of
symmetry information in preference to the above space-group names.
They are only intended as comments.
;
_reflns_odcompleteness_completeness 100.00
_reflns_odcompleteness_iscentric 1
_reflns_odcompleteness_theta 66.97
_olex2_refinement_description
;
1. Fixed Uiso
 At 1.2 times of:
  All C(H) groups, All C(H,H) groups
 At 1.5 times of:
  All C(H,H,H) groups
2.a Secondary CH2 refined with riding coordinates:
 C11(H11A,H11B), C12(H12A,H12B), C10(H10A,H10B)
2.b Aromatic/amide H refined with riding coordinates:
 C2(H2), C5(H5), C3(H3), C4(H4)
2.c Idealised Me refined as rotating group:
 C13(H13A,H13B,H13C)
;
_olex2_submission_special_instructions 'No special instructions were received'
_oxdiff_exptl_absorpt_empirical_details
;
Empirical correction (ABSPACK) includes:
- Absorption correction using spherical harmonics
- Frame scaling
;
_oxdiff_exptl_absorpt_empirical_full_max 2.587
_oxdiff_exptl_absorpt_empirical_full_min 0.419

loop_
_space_group_symop_operation_xyz
'x, y, z'
'-x, y+1/2, -z'

loop_
_atom_site_label
_atom_site_type_symbol
_atom_site_fract_x
_atom_site_fract_y
_atom_site_fract_z
_atom_site_U_iso_or_equiv
_atom_site_adp_type
_atom_site_occupancy
_atom_site_site_symmetry_order
_atom_site_calc_flag
_atom_site_refinement_flags_posn
_atom_site_refinement_flags_adp
_atom_site_refinement_flags_occupancy
_atom_site_disorder_assembly
_atom_site_disorder_group
O1 O -0.6623(2) -0.7567(3) -0.39638(18) 0.0305(4) Uani 1 1 d . . . . .
O2 O -0.89855(19) -0.4094(3) -0.26145(17) 0.0314(4) Uani 1 1 d . . . . .
N1 N -0.6398(2) -0.4207(3) -0.07759(18) 0.0225(4) Uani 1 1 d . . . . .
C9 C -0.7095(3) -0.5942(4) -0.4375(3) 0.0227(5) Uani 1 1 d . . . . .
C1 C -0.4839(3) -0.4189(3) -0.2240(2) 0.0215(4) Uani 1 1 d . . . . .
C7 C -0.7515(3) -0.4150(4) -0.2236(2) 0.0229(4) Uani 1 1 d . . . . .
C6 C -0.4799(3) -0.4227(4) -0.0739(2) 0.0214(4) Uani 1 1 d . . . . .
C2 C -0.3399(3) -0.4202(4) -0.2492(2) 0.0239(4) Uani 1 1 d . . . . .
H2 H -0.341105 -0.417531 -0.348221 0.029 Uiso 1 1 calc R . . . .
C5 C -0.3357(3) -0.4262(4) 0.0519(2) 0.0254(4) Uani 1 1 d . . . . .
H5 H -0.334751 -0.427513 0.150834 0.030 Uiso 1 1 calc R . . . .
C8 C -0.6572(2) -0.4143(4) -0.3328(2) 0.0218(4) Uani 1 1 d . . . . .
C13 C -0.6816(3) -0.4218(5) 0.0575(2) 0.0267(5) Uani 1 1 d . . . . .
H13A H -0.654929 -0.545348 0.106920 0.040 Uiso 1 1 calc GR . . . .
H13B H -0.796045 -0.398235 0.028236 0.040 Uiso 1 1 calc GR . . . .
H13C H -0.621372 -0.322652 0.126710 0.040 Uiso 1 1 calc GR . . . .
C3 C -0.1926(3) -0.4257(4) -0.1240(2) 0.0279(5) Uani 1 1 d . . . . .
H3 H -0.094899 -0.428104 -0.139577 0.034 Uiso 1 1 calc R . . . .
C4 C -0.1915(3) -0.4276(4) 0.0241(2) 0.0283(5) Uani 1 1 d . . . . .
H4 H -0.092447 -0.429865 0.106442 0.034 Uiso 1 1 calc R . . . .
C11 C -0.8612(4) -0.3224(4) -0.5787(3) 0.0309(6) Uani 1 1 d . . . . .
H11A H -0.957686 -0.312795 -0.553576 0.037 Uiso 1 1 calc R . . . .
H11B H -0.879415 -0.251274 -0.672282 0.037 Uiso 1 1 calc R . . . .
C12 C -0.7110(3) -0.2456(4) -0.4475(3) 0.0274(5) Uani 1 1 d . . . . .
H12A H -0.738384 -0.132849 -0.400902 0.033 Uiso 1 1 calc R . . . .
H12B H -0.625523 -0.211371 -0.483963 0.033 Uiso 1 1 calc R . . . .
C10 C -0.8201(3) -0.5326(4) -0.5953(3) 0.0313(6) Uani 1 1 d . . . . .
H10A H -0.917969 -0.610959 -0.631126 0.038 Uiso 1 1 calc R . . . .
H10B H -0.765466 -0.544533 -0.666893 0.038 Uiso 1 1 calc R . . . .

loop_
_atom_site_aniso_label
_atom_site_aniso_U_11
_atom_site_aniso_U_22
_atom_site_aniso_U_33
_atom_site_aniso_U_23
_atom_site_aniso_U_13
_atom_site_aniso_U_12
O1 0.0467(11) 0.0176(8) 0.0260(8) 0.0013(7) 0.0121(7) 0.0006(8)
O2 0.0307(9) 0.0335(10) 0.0315(8) -0.0008(9) 0.0135(6) 0.0017(9)
N1 0.0320(9) 0.0167(8) 0.0218(8) -0.0001(9) 0.0135(7) -0.0010(10)
C9 0.0314(13) 0.0173(11) 0.0217(10) 0.0003(9) 0.0125(9) -0.0037(10)
C1 0.0335(11) 0.0118(9) 0.0202(9) -0.0020(10) 0.0112(8) -0.0015(11)
C7 0.0325(11) 0.0148(9) 0.0233(9) -0.0006(11) 0.0125(8) -0.0001(11)
C6 0.0329(11) 0.0108(9) 0.0227(9) -0.0013(11) 0.0131(8) -0.0020(11)
C2 0.0351(11) 0.0158(10) 0.0240(9) -0.0024(11) 0.0148(8) -0.0036(11)
C5 0.0370(12) 0.0177(10) 0.0211(9) -0.0019(11) 0.0105(8) -0.0013(12)
C8 0.0311(11) 0.0152(10) 0.0209(9) -0.0021(11) 0.0116(8) 0.0000(11)
C13 0.0397(12) 0.0223(10) 0.0236(9) -0.0001(11) 0.0180(8) -0.0005(13)
C3 0.0315(12) 0.0239(11) 0.0310(10) -0.0016(12) 0.0147(9) -0.0010(12)
C4 0.0302(11) 0.0243(11) 0.0268(10) 0.0005(12) 0.0067(8) -0.0004(12)
C11 0.0421(15) 0.0212(11) 0.0248(11) 0.0027(9) 0.0073(10) 0.0041(11)
C12 0.0408(14) 0.0156(10) 0.0254(11) 0.0039(10) 0.0120(10) 0.0007(11)
C10 0.0449(16) 0.0236(14) 0.0221(12) -0.0007(10) 0.0087(11) -0.0016(11)

loop_
_atom_type_symbol
_atom_type_description
_atom_type_scat_dispersion_real
_atom_type_scat_dispersion_imag
_atom_type_scat_source
C C 0.0181 0.0091 'International Tables Vol C Tables 4.2.6.8 and 6.1.1.4'
H H 0.0000 0.0000 'International Tables Vol C Tables 4.2.6.8 and 6.1.1.4'
N N 0.0311 0.0180 'International Tables Vol C Tables 4.2.6.8 and 6.1.1.4'
O O 0.0492 0.0322 'International Tables Vol C Tables 4.2.6.8 and 6.1.1.4'

loop_
_geom_angle_atom_site_label_1
_geom_angle_atom_site_label_2
_geom_angle_atom_site_label_3
_geom_angle
_geom_angle_site_symmetry_1
_geom_angle_site_symmetry_3
_geom_angle_publ_flag
C7 N1 C6 111.76(15) . . ?
C7 N1 C13 124.03(18) . . ?
C6 N1 C13 124.21(16) . . ?
O1 C9 C8 123.8(2) . . ?
O1 C9 C10 126.8(2) . . ?
C10 C9 C8 109.38(19) . . ?
C6 C1 C8 109.04(18) . . ?
C2 C1 C6 119.70(19) . . ?
C2 C1 C8 131.25(17) . . ?
O2 C7 N1 126.25(18) . . ?
O2 C7 C8 126.08(17) . . ?
N1 C7 C8 107.67(17) . . ?
C1 C6 N1 109.20(17) . . ?
C5 C6 N1 128.55(17) . . ?
C5 C6 C1 122.2(2) . . ?
C1 C2 H2 120.4 . . ?
C1 C2 C3 119.13(18) . . ?
C3 C2 H2 120.4 . . ?
C6 C5 H5 121.4 . . ?
C6 C5 C4 117.21(18) . . ?
C4 C5 H5 121.4 . . ?
C9 C8 C7 108.28(19) . . ?
C1 C8 C9 114.01(19) . . ?
C1 C8 C7 102.33(15) . . ?
C1 C8 C12 117.9(2) . . ?
C12 C8 C9 102.77(15) . . ?
C12 C8 C7 111.51(19) . . ?
N1 C13 H13A 109.5 . . ?
N1 C13 H13B 109.5 . . ?
N1 C13 H13C 109.5 . . ?
H13A C13 H13B 109.5 . . ?
H13A C13 H13C 109.5 . . ?
H13B C13 H13C 109.5 . . ?
C2 C3 H3 119.9 . . ?
C4 C3 C2 120.2(2) . . ?
C4 C3 H3 119.9 . . ?
C5 C4 H4 119.2 . . ?
C3 C4 C5 121.53(19) . . ?
C3 C4 H4 119.2 . . ?
H11A C11 H11B 108.9 . . ?
C12 C11 H11A 110.9 . . ?
C12 C11 H11B 110.9 . . ?
C10 C11 H11A 110.9 . . ?
C10 C11 H11B 110.9 . . ?
C10 C11 C12 104.2(2) . . ?
C8 C12 H12A 110.8 . . ?
C8 C12 H12B 110.8 . . ?
C11 C12 C8 104.6(2) . . ?
C11 C12 H12A 110.8 . . ?
C11 C12 H12B 110.8 . . ?
H12A C12 H12B 108.9 . . ?
C9 C10 C11 105.2(2) . . ?
C9 C10 H10A 110.7 . . ?
C9 C10 H10B 110.7 . . ?
C11 C10 H10A 110.7 . . ?
C11 C10 H10B 110.7 . . ?
H10A C10 H10B 108.8 . . ?

loop_
_geom_bond_atom_site_label_1
_geom_bond_atom_site_label_2
_geom_bond_distance
_geom_bond_site_symmetry_2
_geom_bond_publ_flag
O1 C9 1.212(3) . ?
O2 C7 1.216(3) . ?
N1 C7 1.364(3) . ?
N1 C6 1.403(3) . ?
N1 C13 1.453(2) . ?
C9 C8 1.548(3) . ?
C9 C10 1.506(3) . ?
C1 C6 1.403(3) . ?
C1 C2 1.382(3) . ?
C1 C8 1.495(3) . ?
C7 C8 1.549(3) . ?
C6 C5 1.381(3) . ?
C2 H2 0.9300 . ?
C2 C3 1.396(3) . ?
C5 H5 0.9300 . ?
C5 C4 1.396(3) . ?
C8 C12 1.541(3) . ?
C13 H13A 0.9600 . ?
C13 H13B 0.9600 . ?
C13 H13C 0.9600 . ?
C3 H3 0.9300 . ?
C3 C4 1.394(3) . ?
C4 H4 0.9300 . ?
C11 H11A 0.9700 . ?
C11 H11B 0.9700 . ?
C11 C12 1.535(4) . ?
C11 C10 1.521(3) . ?
C12 H12A 0.9700 . ?
C12 H12B 0.9700 . ?
C10 H10A 0.9700 . ?
C10 H10B 0.9700 . ?
